data_4067583
loop_
_publ_author_name
'Dzik, Wojciech I.'
'Creusen, Charlotte'
'de Gelder, Ren\'e'
'Peters, Theo P. J.'
'Smits, Jan M. M.'
'de Bruin, Bas'

_publ_contact_author
;
        Dr. B. de Bruin
        Department of Homogeneous Catalysis
        Van 't Hoff Institute for Molecular Sciences
        University of Amsterdam
        Nieuwe Achtergracht 166
        1018 WV Amsterdam
        The Netherlands
;
_publ_section_title
;
 Carbonyl Complexes of Rhodium with N-Donor Ligands: Factors Determining
 the Formation of Terminal versus Bridging Carbonyls
;
_journal_issue 7
_journal_name_full Organometallics
_journal_page_first 1629
_journal_paper_doi 10.1021/om901023n
_journal_volume 29
_journal_year 2010
_chemical_absolute_configuration ad
_chemical_formula_sum 'C66 H76 F18 N12 O10 P3 Rh4'
_chemical_formula_weight 2043.94
_chemical_name_systematic
;
 ?
;
_space_group_IT_number 122
_symmetry_cell_setting tetragonal
_symmetry_space_group_name_Hall 'I -4 2bw'
_symmetry_space_group_name_H-M 'I -4 2 d'
_atom_sites_solution_hydrogens geom
_atom_sites_solution_primary direct
_atom_sites_solution_secondary difmap
_audit_creation_date 2006-07-27
_audit_creation_method 'SHELXL, adapted and expanded'
_cell_angle_alpha 90.00
_cell_angle_beta 90.00
_cell_angle_gamma 90.00
_cell_formula_units_Z 4
_cell_length_a 30.368(8)
_cell_length_b 30.368(8)
_cell_length_c 9.2873(4)
_cell_measurement_reflns_used 618
_cell_measurement_temperature 208(2)
_cell_measurement_theta_max 25.000
_cell_measurement_theta_min 2.120
_cell_volume 8565(3)
_computing_data_collection
;
Nonius "Collect" program suite (Nonius, 1999)
;
_computing_data_reduction
;
Nonius "EvalCCD" program suite (Duisenberg, 1998)
;
_computing_molecular_graphics
;
PLATON (Spek, 2003)
;
_computing_structure_refinement 'SHELXL-97 (Sheldrick, 1997)'
_computing_structure_solution
;
DIRDIF (Beurskens et al., 1996),
PATTY (Beurskens et al., 1987)
;
_diffrn_ambient_temperature 208(2)
_diffrn_detector_area_resol_mean 18.4
_diffrn_measured_fraction_theta_full 0.507
_diffrn_measured_fraction_theta_max 0.507
_diffrn_measurement_device 'Nonius KappaCCD'
_diffrn_measurement_method 'area detector \f and \w scan'
_diffrn_radiation_monochromator graphite
_diffrn_radiation_source 'fine-focus sealed tube'
_diffrn_radiation_type MoK\a
_diffrn_radiation_wavelength 0.71073
_diffrn_reflns_av_R_equivalents 0.1218
_diffrn_reflns_av_sigmaI/netI 0.0310
_diffrn_reflns_limit_h_max 36
_diffrn_reflns_limit_h_min -36
_diffrn_reflns_limit_k_max 36
_diffrn_reflns_limit_k_min -36
_diffrn_reflns_limit_l_max 11
_diffrn_reflns_limit_l_min -11
_diffrn_reflns_number 82568
_diffrn_reflns_theta_full 25.00
_diffrn_reflns_theta_max 25.00
_diffrn_reflns_theta_min 2.12
_diffrn_standards_decay_% 0.000
_diffrn_standards_interval_time 0
_diffrn_standards_number 0
_exptl_absorpt_coefficient_mu 0.910
_exptl_absorpt_correction_T_max 1.000
_exptl_absorpt_correction_T_min 0.719
_exptl_absorpt_correction_type multi-scan
_exptl_absorpt_process_details 'SADABS multiscan (Sheldrick, 1996)'
_exptl_crystal_colour 'translucent yellow-green'
_exptl_crystal_density_diffrn 1.585
_exptl_crystal_density_method 'not measured'
_exptl_crystal_description 'rather regular rod'
_exptl_crystal_F_000 4092
_exptl_crystal_size_max 0.28
_exptl_crystal_size_mid 0.14
_exptl_crystal_size_min 0.13
_refine_diff_density_max 1.681
_refine_diff_density_min -1.116
_refine_diff_density_rms 0.168
_refine_ls_abs_structure_details
;
The absolute configuration assignment was based on 1686 Friedel pairs
(100% Friedel pair coverage) used to calculate the Flack parameter.
Flack H.D. (1983), Acta Cryst. A39, 876-881.
;
_refine_ls_abs_structure_Flack 0.11(12)
_refine_ls_extinction_method none
_refine_ls_goodness_of_fit_all 1.231
_refine_ls_goodness_of_fit_ref 1.231
_refine_ls_hydrogen_treatment constr
_refine_ls_matrix_type full
_refine_ls_number_parameters 261
_refine_ls_number_reflns 3781
_refine_ls_number_restraints 0
_refine_ls_restrained_S_all 1.231
_refine_ls_R_factor_all 0.0883
_refine_ls_R_factor_gt 0.0877
_refine_ls_R_factor_obs 0.0877
_refine_ls_shift/esd_max 0.000
_refine_ls_shift/esd_mean 0.000
_refine_ls_shift/su_max 0.000
_refine_ls_shift/su_mean 0.000
_refine_ls_structure_factor_coef Fsqd
_refine_ls_weighting_details
;
w=1/[\s^2^(Fo^2^)+(0.0732P)^2^+193.7336P] where P=(Fo^2^+2Fc^2^)/3
;
_refine_ls_weighting_scheme calc
_refine_ls_wR_factor_all 0.2187
_refine_ls_wR_factor_gt 0.2183
_refine_ls_wR_factor_obs 0.2183
_refine_ls_wR_factor_ref 0.2187
_reflns_number_gt 3738
_reflns_number_observed 3738
_reflns_number_total 3781
_reflns_observed_criterion >2sigma(I)
_reflns_threshold_expression >2sigma(I)
_cod_data_source_file om901023n_si_001.cif
_cod_data_source_block WOJ12
_cod_depositor_comments
;
The following automatic conversions were performed:
'_publ_contact_autor' tag replaced with '_publ_contact_author'.

Automatic conversion script
Id: cif_correct_tags 1440 2010-10-19 06:21:57Z saulius 

The following automatic conversions were performed:

'_geom_bond_publ_flag' value 'Y' changed to 'y' according to
/home/saulius/struct/CIF-dictionaries/cif_core.dic dictionary named
'cif_core.dic' version 2.4.1 from 2010-06-29 (42
times).

'_geom_angle_publ_flag' value 'Y' changed to 'y' according
to /home/saulius/struct/CIF-dictionaries/cif_core.dic dictionary
named 'cif_core.dic' version 2.4.1 from 2010-06-29 (84 times).

Automatic conversion script
Id: cif_fix_values 1715 2011-07-08 13:25:40Z adriana 

2021-04-11
Z value and formula fixed to values more according to usual
chemical conventions.                 miguel
;
_cod_original_formula_weight 1021.97
_cod_original_formula_units_Z 8
_cod_original_formula_sum 'C33 H38 F9 N6 O5 P1.50 Rh2'
_cod_database_code 4067583

loop_
_symmetry_equiv_pos_as_xyz
'x, y, z'
'y, -x, -z'
'-x, -y, z'
'-y, x, -z'
'-x+1/2, y, -z+3/4'
'-y+1/2, -x, z+3/4'
'x+1/2, -y, -z+3/4'
'y+1/2, x, z+3/4'
'x+1/2, y+1/2, z+1/2'
'y+1/2, -x+1/2, -z+1/2'
'-x+1/2, -y+1/2, z+1/2'
'-y+1/2, x+1/2, -z+1/2'
'-x+1, y+1/2, -z+5/4'
'-y+1, -x+1/2, z+5/4'
'x+1, -y+1/2, -z+5/4'
'y+1, x+1/2, z+5/4'

loop_
_atom_site_label
_atom_site_type_symbol
_atom_site_fract_x
_atom_site_fract_y
_atom_site_fract_z
_atom_site_U_iso_or_equiv
_atom_site_adp_type
_atom_site_occupancy
_atom_site_calc_flag
_atom_site_refinement_flags
Rh1 Rh 0.55162(3) 0.29198(3) 0.14288(12) 0.0389(3) Uani 1 d .
C1 C 0.5781(4) 0.2448(5) 0.2661(13) 0.037(3) Uani 1 d .
O1 O 0.5990(4) 0.2402(3) 0.3670(15) 0.069(3) Uani 1 d .
C2 C 0.5003(8) 0.2500 0.1250 0.059(6) Uani 1 d S
O2 O 0.4628(4) 0.2500 0.1250 0.065(4) Uani 1 d S
N1 N 0.5222(3) 0.3446(4) 0.0184(12) 0.038(2) Uani 1 d .
N2 N 0.6050(4) 0.3388(4) 0.1743(16) 0.055(3) Uani 1 d .
N3 N 0.5253(4) 0.3338(4) 0.3136(14) 0.049(3) Uani 1 d .
H3 H 0.5138 0.3159 0.3840 0.059 Uiso 1 calc R
C11 C 0.4883(6) 0.3594(5) 0.2488(17) 0.056(4) Uani 1 d .
H11A H 0.4834 0.3861 0.3061 0.067 Uiso 1 calc R
H11B H 0.4613 0.3416 0.2533 0.067 Uiso 1 calc R
C12 C 0.4964(4) 0.3723(4) 0.0959(19) 0.047(3) Uani 1 d .
C13 C 0.4795(5) 0.4099(5) 0.033(2) 0.062(5) Uani 1 d .
H13 H 0.4617 0.4290 0.0867 0.074 Uiso 1 calc R
C14 C 0.4880(5) 0.4188(5) -0.099(3) 0.067(5) Uani 1 d .
H14 H 0.4759 0.4444 -0.1400 0.080 Uiso 1 calc R
C15 C 0.5148(5) 0.3916(5) -0.1853(17) 0.057(4) Uani 1 d .
H15 H 0.5212 0.3977 -0.2823 0.069 Uiso 1 calc R
C16 C 0.5313(4) 0.3540(4) -0.111(2) 0.052(4) Uani 1 d .
H16 H 0.5501 0.3349 -0.1618 0.063 Uiso 1 calc R
C21 C 0.5598(5) 0.3609(5) 0.379(2) 0.065(4) Uani 1 d .
H21A H 0.5699 0.3464 0.4673 0.078 Uiso 1 calc R
H21B H 0.5471 0.3893 0.4061 0.078 Uiso 1 calc R
C22 C 0.5989(5) 0.3690(4) 0.2847(17) 0.049(4) Uani 1 d .
C23 C 0.6274(7) 0.4031(5) 0.290(3) 0.082(7) Uani 1 d .
H23 H 0.6238 0.4248 0.3608 0.098 Uiso 1 calc R
C24 C 0.6619(7) 0.4068(7) 0.194(4) 0.106(10) Uani 1 d .
H24 H 0.6814 0.4307 0.2004 0.128 Uiso 1 calc R
C25 C 0.6675(6) 0.3773(7) 0.094(3) 0.089(7) Uani 1 d .
H25 H 0.6917 0.3794 0.0310 0.107 Uiso 1 calc R
C26 C 0.6382(5) 0.3431(5) 0.080(2) 0.061(4) Uani 1 d .
H26 H 0.6414 0.3227 0.0045 0.074 Uiso 1 calc R
P1 P 1.00663(17) 0.2500 0.1250 0.0500(13) Uani 1 d S
F1 F 1.0579(4) 0.2500 0.1250 0.092(5) Uani 1 d S
F2 F 0.9565(6) 0.2500 0.1250 0.166(12) Uani 1 d S
F3 F 1.0078(6) 0.1981(3) 0.0998(18) 0.121(5) Uani 1 d .
F4 F 1.0063(3) 0.2418(3) 0.2937(12) 0.067(3) Uani 1 d .
P2 P 1.0000 0.5000 0.2500 0.0454(16) Uani 1 d S
F5 F 1.0000 0.5000 0.092(3) 0.166(11) Uani 1 d S
F6 F 1.0244(5) 0.4551(4) 0.248(2) 0.138(6) Uani 1 d .
O31 O 0.3812(5) 0.1288(5) -0.074(3) 0.121(7) Uani 1 d .
C31 C 0.3572(5) 0.1582(7) -0.115(2) 0.071(5) Uani 1 d .
C32 C 0.3120(5) 0.1492(6) -0.141(3) 0.083(6) Uani 1 d .
H32A H 0.3073 0.1176 -0.1420 0.124 Uiso 1 calc R
H32B H 0.3035 0.1615 -0.2330 0.124 Uiso 1 calc R
H32C H 0.2942 0.1622 -0.0651 0.124 Uiso 1 calc R
C33 C 0.3739(6) 0.2035(7) -0.118(4) 0.109(9) Uani 1 d .
H33A H 0.3666 0.2168 -0.2104 0.164 Uiso 1 calc R
H33B H 0.4056 0.2033 -0.1063 0.164 Uiso 1 calc R
H33C H 0.3605 0.2204 -0.0413 0.164 Uiso 1 calc R

loop_
_atom_site_aniso_label
_atom_site_aniso_U_11
_atom_site_aniso_U_22
_atom_site_aniso_U_33
_atom_site_aniso_U_23
_atom_site_aniso_U_13
_atom_site_aniso_U_12
Rh1 0.0354(5) 0.0227(5) 0.0587(6) -0.0130(4) 0.0005(5) 0.0004(4)
C1 0.032(6) 0.046(7) 0.032(7) -0.017(6) -0.006(5) -0.002(6)
O1 0.067(6) 0.041(6) 0.098(9) -0.015(6) -0.026(8) -0.001(5)
C2 0.056(13) 0.036(10) 0.087(17) -0.007(12) 0.000 0.000
O2 0.028(7) 0.066(9) 0.101(13) -0.023(10) 0.000 0.000
N1 0.035(6) 0.034(6) 0.045(7) -0.005(5) -0.006(5) 0.008(4)
N2 0.042(6) 0.033(6) 0.090(11) 0.002(6) -0.009(7) -0.005(5)
N3 0.062(8) 0.031(6) 0.055(7) -0.001(5) -0.005(6) 0.004(5)
C11 0.072(10) 0.037(8) 0.059(9) -0.019(7) 0.014(8) 0.012(7)
C12 0.026(6) 0.035(7) 0.080(10) -0.011(7) -0.006(7) -0.002(5)
C13 0.029(7) 0.050(9) 0.108(15) -0.011(9) -0.010(8) 0.013(6)
C14 0.044(8) 0.044(8) 0.113(17) -0.003(10) -0.006(10) -0.008(6)
C15 0.065(10) 0.058(9) 0.050(9) 0.008(7) -0.023(8) -0.019(8)
C16 0.044(7) 0.037(7) 0.076(11) -0.015(7) -0.011(8) -0.002(6)
C21 0.072(10) 0.052(8) 0.072(11) -0.022(8) 0.018(9) 0.005(7)
C22 0.054(8) 0.018(6) 0.074(10) -0.023(6) -0.021(7) 0.000(5)
C23 0.093(15) 0.034(8) 0.119(17) -0.003(9) -0.040(13) -0.006(9)
C24 0.061(12) 0.067(13) 0.19(3) -0.009(16) -0.016(15) -0.030(10)
C25 0.048(10) 0.083(14) 0.14(2) 0.019(14) -0.015(12) -0.038(10)
C26 0.048(8) 0.046(8) 0.090(13) -0.017(8) -0.009(8) -0.007(7)
P1 0.046(3) 0.044(3) 0.061(3) 0.019(3) 0.000 0.000
F1 0.044(7) 0.162(15) 0.069(9) 0.030(10) 0.000 0.000
F2 0.060(10) 0.35(4) 0.090(13) 0.092(19) 0.000 0.000
F3 0.202(15) 0.043(6) 0.120(11) 0.013(7) -0.005(11) -0.038(7)
F4 0.065(5) 0.051(6) 0.087(7) 0.016(5) 0.000(5) 0.005(4)
P2 0.049(3) 0.049(3) 0.037(4) 0.000 0.000 0.000
F5 0.29(4) 0.114(17) 0.094(16) 0.000 0.000 0.01(2)
F6 0.116(11) 0.064(8) 0.235(19) 0.033(10) 0.019(11) 0.033(8)
O31 0.059(8) 0.093(11) 0.21(2) -0.016(13) 0.003(11) 0.013(8)
C31 0.054(9) 0.088(12) 0.071(12) -0.015(11) 0.021(9) 0.000(9)
C32 0.044(8) 0.085(12) 0.118(16) -0.035(13) 0.010(11) -0.005(8)
C33 0.062(11) 0.083(13) 0.18(3) -0.041(18) -0.012(16) -0.017(10)

loop_
_atom_type_symbol
_atom_type_description
_atom_type_scat_dispersion_real
_atom_type_scat_dispersion_imag
_atom_type_scat_source
C C 0.0033 0.0016 'International Tables Vol C Tables 4.2.6.8 and 6.1.1.4'
H H 0.0000 0.0000 'International Tables Vol C Tables 4.2.6.8 and 6.1.1.4'
N N 0.0061 0.0033 'International Tables Vol C Tables 4.2.6.8 and 6.1.1.4'
O O 0.0106 0.0060 'International Tables Vol C Tables 4.2.6.8 and 6.1.1.4'
P P 0.1023 0.0942 'International Tables Vol C Tables 4.2.6.8 and 6.1.1.4'
F F 0.0171 0.0103 'International Tables Vol C Tables 4.2.6.8 and 6.1.1.4'
Rh Rh -1.1178 0.9187 'International Tables Vol C Tables 4.2.6.8 and 6.1.1.4'

loop_
_geom_angle_atom_site_label_1
_geom_angle_atom_site_label_2
_geom_angle_atom_site_label_3
_geom_angle
_geom_angle_site_symmetry_1
_geom_angle_site_symmetry_3
_geom_angle_publ_flag
C1 Rh1 C1 82.1(6) . 15_454 y
C1 Rh1 C2 84.6(5) . . y
C1 Rh1 C2 84.2(5) 15_454 . y
C1 Rh1 N1 177.4(5) . . y
C1 Rh1 N1 100.5(5) 15_454 . y
C2 Rh1 N1 96.0(4) . . y
C1 Rh1 N2 95.2(5) . . y
C1 Rh1 N2 99.3(5) 15_454 . y
C2 Rh1 N2 176.5(5) . . y
N1 Rh1 N2 84.1(4) . . y
C1 Rh1 N3 98.6(5) . . y
C1 Rh1 N3 177.5(5) 15_454 . y
C2 Rh1 N3 98.3(5) . . y
N1 Rh1 N3 78.9(4) . . y
N2 Rh1 N3 78.2(5) . . y
C1 Rh1 Rh1 50.5(3) . 15_454 y
C1 Rh1 Rh1 50.0(4) 15_454 15_454 y
C2 Rh1 Rh1 50.5(4) . 15_454 y
N1 Rh1 Rh1 131.5(3) . 15_454 y
N2 Rh1 Rh1 131.7(3) . 15_454 y
N3 Rh1 Rh1 132.1(3) . 15_454 y
O1 C1 Rh1 141.2(11) . . y
O1 C1 Rh1 139.2(12) . 15_454 y
Rh1 C1 Rh1 79.5(4) . 15_454 y
O2 C2 Rh1 140.5(4) . 15_454 y
O2 C2 Rh1 140.5(4) . . y
Rh1 C2 Rh1 79.1(8) 15_454 . y
C16 N1 C12 119.3(12) . . y
C16 N1 Rh1 125.7(9) . . y
C12 N1 Rh1 114.4(10) . . y
C26 N2 C22 121.1(12) . . y
C26 N2 Rh1 122.4(11) . . y
C22 N2 Rh1 115.6(10) . . y
C21 N3 C11 114.6(11) . . y
C21 N3 Rh1 111.4(9) . . y
C11 N3 Rh1 106.6(8) . . y
N3 C11 C12 113.2(12) . . y
N1 C12 C13 120.1(16) . . y
N1 C12 C11 115.9(12) . . y
C13 C12 C11 124.0(14) . . y
C14 C13 C12 120.5(17) . . y
C13 C14 C15 122.3(17) . . y
C14 C15 C16 113.6(15) . . y
N1 C16 C15 124.3(14) . . y
N3 C21 C22 114.9(13) . . y
C23 C22 N2 116.6(17) . . y
C23 C22 C21 128.1(16) . . y
N2 C22 C21 115.3(12) . . y
C22 C23 C24 122(2) . . y
C25 C24 C23 120.3(18) . . y
C24 C25 C26 120(2) . . y
N2 C26 C25 120.0(18) . . y
F2 P1 F1 180.0 . . ?
F2 P1 F4 89.6(4) . . y
F1 P1 F4 90.4(4) . . y
F2 P1 F4 89.6(4) . 15_454 y
F1 P1 F4 90.4(4) . 15_454 y
F4 P1 F4 179.2(8) . 15_454 y
F2 P1 F3 91.3(6) . . y
F1 P1 F3 88.7(6) . . y
F4 P1 F3 89.4(7) . . y
F4 P1 F3 90.6(7) 15_454 . y
F2 P1 F3 91.3(6) . 15_454 y
F1 P1 F3 88.7(6) . 15_454 y
F4 P1 F3 90.6(7) . 15_454 y
F4 P1 F3 89.4(7) 15_454 15_454 y
F3 P1 F3 177.3(13) . 15_454 y
F5 P2 F5 179.995(7) . 10_565 y
F5 P2 F6 89.3(7) . 3_765 y
F5 P2 F6 90.7(7) 10_565 3_765 y
F5 P2 F6 90.7(7) . 12_645 y
F5 P2 F6 89.3(7) 10_565 12_645 y
F6 P2 F6 90.01(2) 3_765 12_645 y
F5 P2 F6 89.3(7) . . y
F5 P2 F6 90.7(7) 10_565 . y
F6 P2 F6 178.5(14) 3_765 . y
F6 P2 F6 90.01(2) 12_645 . y
F5 P2 F6 90.7(7) . 10_565 y
F5 P2 F6 89.3(7) 10_565 10_565 y
F6 P2 F6 90.01(2) 3_765 10_565 y
F6 P2 F6 178.5(14) 12_645 10_565 y
F6 P2 F6 90.006(17) . 10_565 y
O31 C31 C32 119.5(19) . . y
O31 C31 C33 119.4(18) . . y
C32 C31 C33 120.7(18) . . y

loop_
_geom_bond_atom_site_label_1
_geom_bond_atom_site_label_2
_geom_bond_distance
_geom_bond_site_symmetry_2
_geom_bond_publ_flag
Rh1 C1 2.004(14) . y
Rh1 C1 2.019(12) 15_454 y
Rh1 C2 2.019(18) . y
Rh1 N1 2.165(11) . y
Rh1 N2 2.176(12) . y
Rh1 N3 2.184(12) . y
Rh1 Rh1 2.5710(18) 15_454 y
C1 O1 1.140(16) . y
C1 Rh1 2.019(12) 15_454 y
C2 O2 1.14(2) . y
C2 Rh1 2.019(18) 15_454 y
N1 C16 1.27(2) . y
N1 C12 1.356(17) . y
N2 C26 1.34(2) . y
N2 C22 1.390(19) . y
N3 C21 1.46(2) . y
N3 C11 1.49(2) . y
C11 C12 1.49(2) . y
C12 C13 1.38(2) . y
C13 C14 1.28(3) . y
C14 C15 1.41(2) . y
C15 C16 1.42(2) . y
C21 C22 1.50(2) . y
C22 C23 1.35(2) . y
C23 C24 1.38(3) . y
C24 C25 1.30(3) . y
C25 C26 1.37(2) . y
P1 F2 1.524(18) . y
P1 F1 1.558(14) . y
P1 F4 1.586(11) . y
P1 F4 1.586(11) 15_454 y
P1 F3 1.595(11) . y
P1 F3 1.595(11) 15_454 y
P2 F5 1.47(2) . y
P2 F5 1.47(2) 10_565 y
P2 F6 1.552(12) 3_765 y
P2 F6 1.552(12) 12_645 y
P2 F6 1.553(12) . y
P2 F6 1.553(12) 10_565 y
O31 C31 1.21(2) . y
C31 C32 1.42(2) . y
C31 C33 1.47(3) . y
